data_1525516
loop_
_publ_author_name
'Zhang Kanghou'
'Chen Lili'

_publ_section_title
;
 Ce-Pd phase diagram containing 50-100 at.% Pd
;
_journal_name_full 'Hua Hsueh Hsueh Pao'
_journal_page_first 592
_journal_page_last 594
_journal_volume 47
_journal_year 1989
_chemical_formula_sum 'Ce Pd5'
_space_group_IT_number 191
_symmetry_space_group_name_Hall '-P 6 2'
_symmetry_space_group_name_H-M 'P 6/m m m'
_cell_angle_alpha 90
_cell_angle_beta 90
_cell_angle_gamma 120
_cell_formula_units_Z 1
_cell_length_a 5.373
_cell_length_b 5.373
_cell_length_c 4.177
_cell_volume 104.431
_citation_journal_id_ASTM HHHPA4
_cod_data_source_file ZhangKanghou_HHHPA4_1989_857.cif
_cod_data_source_block Ce1Pd5
_cod_original_cell_volume 104.4308
_cod_original_formula_sum 'Ce1 Pd5'
_cod_database_code 1525516

loop_
_symmetry_equiv_pos_as_xyz
x,y,z
x-y,x,z
-y,x-y,z
-x,-y,z
-x+y,-x,z
y,-x+y,z
-y,-x,-z
x-y,-y,-z
x,x-y,-z
y,x,-z
-x+y,y,-z
-x,-x+y,-z
-x,-y,-z
-x+y,-x,-z
y,-x+y,-z
x,y,-z
x-y,x,-z
-y,x-y,-z
y,x,z
-x+y,y,z
-x,-x+y,z
-y,-x,z
x-y,-y,z
x,x-y,z

loop_
_atom_site_label
_atom_site_type_symbol
_atom_site_fract_x
_atom_site_fract_y
_atom_site_fract_z
_atom_site_occupancy
_atom_site_U_iso_or_equiv
Pd1 Pd 0.3333 0.6667 0 1 0.0
Ce1 Ce 0 0 0 1 0.0
Pd2 Pd 0.5 0 0.5 1 0.0
